data_7006580
loop_
_publ_author_name
'Baunemann, Arne'
'Kim, Younsoo'
'Winter, Manuela'
'Fischer, Roland A.'

_publ_section_title
;
 Mixed hydrazido amido/imido complexes of tantalum, hafnium and
 zirconium: potential precursors for metal nitride MOCVD.
;
_journal_issue 1
_journal_name_full 'Dalton transactions (Cambridge, England : 2003)'
_journal_page_first 121
_journal_page_last 128
_journal_paper_doi 10.1039/b512074h
_journal_year 2006
_chemical_formula_sum 'C15 H45 Cl N6 Si3 Zr'
_chemical_formula_weight 520.51
_chemical_name_systematic
;
?
;
_space_group_IT_number 14
_symmetry_cell_setting monoclinic
_symmetry_space_group_name_Hall '-P 2ybc'
_symmetry_space_group_name_H-M 'P 1 21/c 1'
_atom_sites_solution_hydrogens geom
_atom_sites_solution_primary direct
_atom_sites_solution_secondary difmap
_audit_creation_method SHELXL-97
_cell_angle_alpha 90.00
_cell_angle_beta 94.83(4)
_cell_angle_gamma 90.00
_cell_formula_units_Z 4
_cell_length_a 18.019(8)
_cell_length_b 10.197(6)
_cell_length_c 15.690(7)
_cell_measurement_reflns_used 2950
_cell_measurement_temperature 100(2)
_cell_measurement_theta_max 15.0
_cell_measurement_theta_min 3.0
_cell_volume 2873(2)
_computing_cell_refinement 'CrysAlis RED 1.171.13, Oxford Diffraction'
_computing_data_collection 'CrysAlis CCD 1.171.13, Oxford Diffraction'
_computing_data_reduction 'CrysAlis RED 1.171.13, Oxford Diffraction'
_computing_molecular_graphics SHELXL-97
_computing_publication_material SHELXL-97
_computing_structure_refinement 'SHELXL-97 (Sheldrick, 1997)'
_computing_structure_solution 'SHELXS-97 (Sheldrick, 1990)'
_diffrn_ambient_temperature 100(2)
_diffrn_measured_fraction_theta_full 0.990
_diffrn_measured_fraction_theta_max 0.990
_diffrn_measurement_device_type 'Sapphire2-CCD, Oxford Diffraction'
_diffrn_measurement_method '586 images at 1.0 deg. in \w and 30 sec.'
_diffrn_radiation_monochromator graphite
_diffrn_radiation_source 'Enhance (mo)x-ray source'
_diffrn_radiation_type MoK\a
_diffrn_radiation_wavelength 0.71073
_diffrn_reflns_av_R_equivalents 0.0584
_diffrn_reflns_av_sigmaI/netI 0.0974
_diffrn_reflns_limit_h_max 24
_diffrn_reflns_limit_h_min -25
_diffrn_reflns_limit_k_max 14
_diffrn_reflns_limit_k_min -12
_diffrn_reflns_limit_l_max 19
_diffrn_reflns_limit_l_min -21
_diffrn_reflns_number 31119
_diffrn_reflns_theta_full 30.08
_diffrn_reflns_theta_max 30.08
_diffrn_reflns_theta_min 3.02
_exptl_absorpt_coefficient_mu 0.612
_exptl_absorpt_correction_type none
_exptl_crystal_colour colourless
_exptl_crystal_density_diffrn 1.204
_exptl_crystal_density_method 'not measured'
_exptl_crystal_description prism
_exptl_crystal_F_000 1104
_exptl_crystal_size_max 0.20
_exptl_crystal_size_mid 0.15
_exptl_crystal_size_min 0.08
_refine_diff_density_max 0.944
_refine_diff_density_min -0.490
_refine_diff_density_rms 0.103
_refine_ls_extinction_method none
_refine_ls_goodness_of_fit_ref 0.983
_refine_ls_hydrogen_treatment constr
_refine_ls_matrix_type full
_refine_ls_number_parameters 235
_refine_ls_number_reflns 8352
_refine_ls_number_restraints 0
_refine_ls_restrained_S_all 0.983
_refine_ls_R_factor_all 0.1009
_refine_ls_R_factor_gt 0.0551
_refine_ls_shift/su_max 0.001
_refine_ls_shift/su_mean 0.000
_refine_ls_structure_factor_coef Fsqd
_refine_ls_weighting_details 'calc w==1/[\s^2^(Fo^2^)+(0.0727P)^2^+0.0000P] where P==(Fo^2^+2Fc^2^)/3'
_refine_ls_weighting_scheme calc
_refine_ls_wR_factor_gt 0.1383
_refine_ls_wR_factor_ref 0.1535
_reflns_number_gt 4897
_reflns_number_total 8352
_reflns_threshold_expression >2sigma(I)
_cod_data_source_file b512074h.txt
_cod_data_source_block cvd3
_cod_original_sg_symbol_H-M P2(1)/c
_cod_database_code 7006580

loop_
_symmetry_equiv_pos_as_xyz
'x, y, z'
'-x, y+1/2, -z+1/2'
'-x, -y, -z'
'x, -y-1/2, z-1/2'

loop_
_atom_site_label
_atom_site_type_symbol
_atom_site_fract_x
_atom_site_fract_y
_atom_site_fract_z
_atom_site_U_iso_or_equiv
_atom_site_adp_type
_atom_site_occupancy
_atom_site_symmetry_multiplicity
_atom_site_calc_flag
_atom_site_refinement_flags
_atom_site_disorder_assembly
_atom_site_disorder_group
Zr1 Zr 0.251145(19) 0.38347(3) 0.40388(2) 0.02027(11) Uani 1 1 d . . .
Si2 Si 0.26027(8) 0.63162(11) 0.57159(8) 0.0399(3) Uani 1 1 d . . .
Cl1 Cl 0.25550(7) 0.24578(10) 0.53506(7) 0.0419(3) Uani 1 1 d . . .
Si3 Si 0.07295(7) 0.21211(13) 0.39046(10) 0.0469(4) Uani 1 1 d . . .
Si1 Si 0.41786(8) 0.18441(16) 0.39616(11) 0.0618(4) Uani 1 1 d . . .
N4 N 0.25818(18) 0.5585(3) 0.4722(2) 0.0288(7) Uani 1 1 d . . .
N6 N 0.14511(17) 0.3118(3) 0.3659(2) 0.0303(7) Uani 1 1 d . . .
N3 N 0.2164(2) 0.6002(3) 0.3945(2) 0.0403(9) Uani 1 1 d . . .
N2 N 0.34744(17) 0.2947(3) 0.3684(2) 0.0306(7) Uani 1 1 d . . .
N5 N 0.17717(19) 0.3237(3) 0.2846(2) 0.0362(8) Uani 1 1 d . . .
N1 N 0.3525(2) 0.4187(4) 0.3270(2) 0.0417(9) Uani 1 1 d . . .
C2 C 0.3537(3) 0.4085(5) 0.2337(3) 0.0463(12) Uani 1 1 d . . .
H2A H 0.4039 0.4285 0.2176 0.070 Uiso 1 1 calc R . .
H2B H 0.3181 0.4709 0.2059 0.070 Uiso 1 1 calc R . .
H2C H 0.3400 0.3192 0.2154 0.070 Uiso 1 1 calc R . .
C12 C 0.1383(3) 0.4123(5) 0.2233(3) 0.0501(13) Uani 1 1 d . . .
H12A H 0.1107 0.3612 0.1782 0.075 Uiso 1 1 calc R . .
H12B H 0.1746 0.4687 0.1978 0.075 Uiso 1 1 calc R . .
H12C H 0.1035 0.4668 0.2525 0.075 Uiso 1 1 calc R . .
C11 C 0.1898(2) 0.1919(4) 0.2452(3) 0.0433(11) Uani 1 1 d . . .
H11A H 0.1544 0.1798 0.1949 0.065 Uiso 1 1 calc R . .
H11B H 0.1824 0.1228 0.2871 0.065 Uiso 1 1 calc R . .
H11C H 0.2408 0.1874 0.2280 0.065 Uiso 1 1 calc R . .
C7 C 0.1388(3) 0.6379(5) 0.4085(3) 0.0539(13) Uani 1 1 d . . .
H7A H 0.1330 0.7331 0.4020 0.081 Uiso 1 1 calc R . .
H7B H 0.1278 0.6122 0.4663 0.081 Uiso 1 1 calc R . .
H7C H 0.1042 0.5934 0.3665 0.081 Uiso 1 1 calc R . .
C1 C 0.4155(3) 0.4990(5) 0.3650(4) 0.0609(15) Uani 1 1 d . . .
H1A H 0.4539 0.5051 0.3246 0.091 Uiso 1 1 calc R . .
H1B H 0.4366 0.4577 0.4181 0.091 Uiso 1 1 calc R . .
H1C H 0.3977 0.5871 0.3776 0.091 Uiso 1 1 calc R . .
C14 C 0.0431(3) 0.2784(5) 0.4920(3) 0.0545(14) Uani 1 1 d . . .
H14A H 0.0851 0.2759 0.5360 0.082 Uiso 1 1 calc R . .
H14B H 0.0021 0.2253 0.5105 0.082 Uiso 1 1 calc R . .
H14C H 0.0264 0.3693 0.4833 0.082 Uiso 1 1 calc R . .
C10 C 0.1745(3) 0.5980(5) 0.6263(3) 0.0593(14) Uani 1 1 d . . .
H10A H 0.1317 0.6393 0.5943 0.089 Uiso 1 1 calc R . .
H10B H 0.1803 0.6340 0.6845 0.089 Uiso 1 1 calc R . .
H10C H 0.1665 0.5031 0.6290 0.089 Uiso 1 1 calc R . .
C9 C 0.3405(3) 0.5516(6) 0.6344(3) 0.0662(16) Uani 1 1 d . . .
H9A H 0.3863 0.5680 0.6066 0.099 Uiso 1 1 calc R . .
H9B H 0.3318 0.4569 0.6372 0.099 Uiso 1 1 calc R . .
H9C H 0.3456 0.5878 0.6925 0.099 Uiso 1 1 calc R . .
C6 C 0.2519(3) 0.7023(4) 0.3478(3) 0.0532(14) Uani 1 1 d . . .
H6A H 0.2259 0.7856 0.3542 0.080 Uiso 1 1 calc R . .
H6B H 0.2499 0.6788 0.2871 0.080 Uiso 1 1 calc R . .
H6C H 0.3040 0.7114 0.3706 0.080 Uiso 1 1 calc R . .
C15 C 0.0982(4) 0.0380(5) 0.4060(4) 0.0758(19) Uani 1 1 d . . .
H15A H 0.1399 0.0307 0.4500 0.114 Uiso 1 1 calc R . .
H15B H 0.1128 0.0014 0.3521 0.114 Uiso 1 1 calc R . .
H15C H 0.0553 -0.0105 0.4242 0.114 Uiso 1 1 calc R . .
C13 C -0.0065(3) 0.2177(7) 0.3052(4) 0.082(2) Uani 1 1 d . . .
H13A H -0.0224 0.3088 0.2955 0.124 Uiso 1 1 calc R . .
H13B H -0.0483 0.1661 0.3234 0.124 Uiso 1 1 calc R . .
H13C H 0.0095 0.1810 0.2520 0.124 Uiso 1 1 calc R . .
C5 C 0.3691(4) 0.0243(5) 0.4058(5) 0.094(2) Uani 1 1 d . . .
H5A H 0.3341 0.0308 0.4501 0.141 Uiso 1 1 calc R . .
H5B H 0.4057 -0.0445 0.4213 0.141 Uiso 1 1 calc R . .
H5C H 0.3418 0.0024 0.3510 0.141 Uiso 1 1 calc R . .
C8 C 0.2772(5) 0.8111(5) 0.5704(4) 0.111(3) Uani 1 1 d . . .
H8A H 0.2355 0.8547 0.5377 0.167 Uiso 1 1 calc R . .
H8B H 0.3234 0.8289 0.5437 0.167 Uiso 1 1 calc R . .
H8C H 0.2816 0.8444 0.6292 0.167 Uiso 1 1 calc R . .
C4 C 0.4849(3) 0.1671(7) 0.3122(5) 0.089(2) Uani 1 1 d . . .
H4A H 0.5120 0.2497 0.3070 0.133 Uiso 1 1 calc R . .
H4B H 0.4576 0.1458 0.2573 0.133 Uiso 1 1 calc R . .
H4C H 0.5204 0.0967 0.3283 0.133 Uiso 1 1 calc R . .
C3 C 0.4697(4) 0.2310(9) 0.5005(5) 0.118(3) Uani 1 1 d . . .
H3A H 0.4957 0.3144 0.4938 0.178 Uiso 1 1 calc R . .
H3B H 0.5061 0.1626 0.5178 0.178 Uiso 1 1 calc R . .
H3C H 0.4345 0.2404 0.5444 0.178 Uiso 1 1 calc R . .

loop_
_atom_site_aniso_label
_atom_site_aniso_U_11
_atom_site_aniso_U_22
_atom_site_aniso_U_33
_atom_site_aniso_U_23
_atom_site_aniso_U_13
_atom_site_aniso_U_12
Zr1 0.02228(17) 0.02188(18) 0.01674(17) 0.00351(14) 0.00210(12) -0.00033(15)
Si2 0.0613(8) 0.0323(7) 0.0262(6) -0.0055(5) 0.0028(6) -0.0095(6)
Cl1 0.0613(7) 0.0415(6) 0.0238(5) 0.0123(4) 0.0095(5) 0.0063(5)
Si3 0.0312(6) 0.0493(8) 0.0624(9) -0.0228(7) 0.0171(6) -0.0168(6)
Si1 0.0414(8) 0.0724(10) 0.0716(11) -0.0054(9) 0.0045(7) 0.0298(7)
N4 0.0361(18) 0.0258(16) 0.0237(17) 0.0068(13) -0.0024(14) -0.0020(14)
N6 0.0262(16) 0.0376(19) 0.0275(18) -0.0095(14) 0.0047(14) -0.0048(14)
N3 0.060(2) 0.0311(19) 0.0286(19) 0.0041(15) -0.0043(17) 0.0024(17)
N2 0.0276(16) 0.0367(19) 0.0284(18) 0.0023(15) 0.0077(14) 0.0001(14)
N5 0.0386(19) 0.043(2) 0.0273(19) -0.0018(16) 0.0017(15) -0.0014(16)
N1 0.037(2) 0.056(2) 0.032(2) 0.0031(17) 0.0105(16) -0.0105(17)
C2 0.048(3) 0.065(3) 0.029(2) 0.001(2) 0.018(2) -0.014(2)
C12 0.050(3) 0.062(3) 0.035(3) 0.002(2) -0.019(2) 0.014(2)
C11 0.040(2) 0.048(3) 0.042(3) -0.018(2) 0.007(2) -0.008(2)
C7 0.057(3) 0.053(3) 0.049(3) -0.003(2) -0.008(3) 0.025(2)
C1 0.044(3) 0.072(4) 0.068(4) -0.010(3) 0.016(3) -0.027(3)
C14 0.041(3) 0.062(3) 0.065(4) -0.017(3) 0.028(2) -0.012(2)
C10 0.070(4) 0.067(3) 0.042(3) 0.007(3) 0.017(3) 0.017(3)
C9 0.045(3) 0.110(5) 0.040(3) -0.005(3) -0.010(2) -0.009(3)
C6 0.093(4) 0.030(2) 0.038(3) 0.008(2) 0.012(3) -0.004(2)
C15 0.093(5) 0.039(3) 0.103(5) -0.008(3) 0.051(4) -0.020(3)
C13 0.032(3) 0.122(5) 0.093(5) -0.056(4) 0.007(3) -0.019(3)
C5 0.123(6) 0.048(3) 0.117(6) 0.026(4) 0.041(5) 0.044(4)
C8 0.237(10) 0.048(4) 0.047(4) -0.014(3) 0.006(5) -0.038(5)
C4 0.048(3) 0.105(5) 0.117(6) -0.034(5) 0.021(4) 0.022(3)
C3 0.080(5) 0.171(8) 0.095(6) -0.002(5) -0.044(4) 0.062(5)

loop_
_atom_type_symbol
_atom_type_description
_atom_type_scat_dispersion_real
_atom_type_scat_dispersion_imag
_atom_type_scat_source
C C 0.0033 0.0016 'International Tables Vol C Tables 4.2.6.8 and 6.1.1.4'
H H 0.0000 0.0000 'International Tables Vol C Tables 4.2.6.8 and 6.1.1.4'
N N 0.0061 0.0033 'International Tables Vol C Tables 4.2.6.8 and 6.1.1.4'
Si Si 0.0817 0.0704 'International Tables Vol C Tables 4.2.6.8 and 6.1.1.4'
Cl Cl 0.1484 0.1585 'International Tables Vol C Tables 4.2.6.8 and 6.1.1.4'
Zr Zr -2.9673 0.5597 'International Tables Vol C Tables 4.2.6.8 and 6.1.1.4'

loop_
_geom_angle_atom_site_label_1
_geom_angle_atom_site_label_2
_geom_angle_atom_site_label_3
_geom_angle
_geom_angle_site_symmetry_1
_geom_angle_site_symmetry_3
_geom_angle_publ_flag
N2 Zr1 N4 119.77(13) . . ?
N2 Zr1 N6 122.53(13) . . ?
N4 Zr1 N6 117.54(12) . . ?
N2 Zr1 N5 96.18(13) . . ?
N4 Zr1 N5 131.03(12) . . ?
N6 Zr1 N5 38.36(12) . . ?
N2 Zr1 N3 129.20(13) . . ?
N4 Zr1 N3 38.06(12) . . ?
N6 Zr1 N3 94.60(14) . . ?
N5 Zr1 N3 93.83(13) . . ?
N2 Zr1 N1 37.66(13) . . ?
N4 Zr1 N1 96.87(13) . . ?
N6 Zr1 N1 130.85(13) . . ?
N5 Zr1 N1 92.67(13) . . ?
N3 Zr1 N1 92.32(14) . . ?
N2 Zr1 Cl1 90.38(10) . . ?
N4 Zr1 Cl1 93.51(9) . . ?
N6 Zr1 Cl1 90.18(10) . . ?
N5 Zr1 Cl1 120.16(10) . . ?
N3 Zr1 Cl1 125.82(10) . . ?
N1 Zr1 Cl1 123.42(10) . . ?
N4 Si2 C8 114.1(2) . . ?
N4 Si2 C10 112.4(2) . . ?
C8 Si2 C10 109.2(3) . . ?
N4 Si2 C9 104.2(2) . . ?
C8 Si2 C9 108.4(3) . . ?
C10 Si2 C9 108.2(3) . . ?
N6 Si3 C15 114.6(2) . . ?
N6 Si3 C14 104.86(19) . . ?
C15 Si3 C14 108.9(3) . . ?
N6 Si3 C13 111.6(3) . . ?
C15 Si3 C13 106.8(3) . . ?
C14 Si3 C13 110.1(3) . . ?
N2 Si1 C5 104.4(2) . . ?
N2 Si1 C4 112.9(3) . . ?
C5 Si1 C4 108.1(3) . . ?
N2 Si1 C3 110.9(3) . . ?
C5 Si1 C3 110.8(4) . . ?
C4 Si1 C3 109.5(3) . . ?
N3 N4 Si2 127.4(3) . . ?
N3 N4 Zr1 79.16(19) . . ?
Si2 N4 Zr1 146.32(18) . . ?
N5 N6 Si3 127.7(2) . . ?
N5 N6 Zr1 78.38(19) . . ?
Si3 N6 Zr1 146.6(2) . . ?
N4 N3 C6 114.6(4) . . ?
N4 N3 C7 112.5(3) . . ?
C6 N3 C7 110.5(4) . . ?
N4 N3 Zr1 62.78(17) . . ?
C6 N3 Zr1 126.3(3) . . ?
C7 N3 Zr1 119.7(3) . . ?
N1 N2 Si1 128.2(3) . . ?
N1 N2 Zr1 79.8(2) . . ?
Si1 N2 Zr1 146.3(2) . . ?
N6 N5 C12 115.4(3) . . ?
N6 N5 C11 111.9(3) . . ?
C12 N5 C11 111.3(4) . . ?
N6 N5 Zr1 63.26(17) . . ?
C12 N5 Zr1 126.2(3) . . ?
C11 N5 Zr1 118.4(3) . . ?
N2 N1 C2 113.4(4) . . ?
N2 N1 C1 112.5(4) . . ?
C2 N1 C1 111.4(4) . . ?
N2 N1 Zr1 62.55(17) . . ?
C2 N1 Zr1 126.2(3) . . ?
C1 N1 Zr1 119.4(3) . . ?
N1 C2 H2A 109.5 . . ?
N1 C2 H2B 109.5 . . ?
H2A C2 H2B 109.5 . . ?
N1 C2 H2C 109.5 . . ?
H2A C2 H2C 109.5 . . ?
H2B C2 H2C 109.5 . . ?
N5 C12 H12A 109.5 . . ?
N5 C12 H12B 109.5 . . ?
H12A C12 H12B 109.5 . . ?
N5 C12 H12C 109.5 . . ?
H12A C12 H12C 109.5 . . ?
H12B C12 H12C 109.5 . . ?
N5 C11 H11A 109.5 . . ?
N5 C11 H11B 109.5 . . ?
H11A C11 H11B 109.5 . . ?
N5 C11 H11C 109.5 . . ?
H11A C11 H11C 109.5 . . ?
H11B C11 H11C 109.5 . . ?
N3 C7 H7A 109.5 . . ?
N3 C7 H7B 109.5 . . ?
H7A C7 H7B 109.5 . . ?
N3 C7 H7C 109.5 . . ?
H7A C7 H7C 109.5 . . ?
H7B C7 H7C 109.5 . . ?
N1 C1 H1A 109.5 . . ?
N1 C1 H1B 109.5 . . ?
H1A C1 H1B 109.5 . . ?
N1 C1 H1C 109.5 . . ?
H1A C1 H1C 109.5 . . ?
H1B C1 H1C 109.5 . . ?
Si3 C14 H14A 109.5 . . ?
Si3 C14 H14B 109.5 . . ?
H14A C14 H14B 109.5 . . ?
Si3 C14 H14C 109.5 . . ?
H14A C14 H14C 109.5 . . ?
H14B C14 H14C 109.5 . . ?
Si2 C10 H10A 109.5 . . ?
Si2 C10 H10B 109.5 . . ?
H10A C10 H10B 109.5 . . ?
Si2 C10 H10C 109.5 . . ?
H10A C10 H10C 109.5 . . ?
H10B C10 H10C 109.5 . . ?
Si2 C9 H9A 109.5 . . ?
Si2 C9 H9B 109.5 . . ?
H9A C9 H9B 109.5 . . ?
Si2 C9 H9C 109.5 . . ?
H9A C9 H9C 109.5 . . ?
H9B C9 H9C 109.5 . . ?
N3 C6 H6A 109.5 . . ?
N3 C6 H6B 109.5 . . ?
H6A C6 H6B 109.5 . . ?
N3 C6 H6C 109.5 . . ?
H6A C6 H6C 109.5 . . ?
H6B C6 H6C 109.5 . . ?
Si3 C15 H15A 109.5 . . ?
Si3 C15 H15B 109.5 . . ?
H15A C15 H15B 109.5 . . ?
Si3 C15 H15C 109.5 . . ?
H15A C15 H15C 109.5 . . ?
H15B C15 H15C 109.5 . . ?
Si3 C13 H13A 109.5 . . ?
Si3 C13 H13B 109.5 . . ?
H13A C13 H13B 109.5 . . ?
Si3 C13 H13C 109.5 . . ?
H13A C13 H13C 109.5 . . ?
H13B C13 H13C 109.5 . . ?
Si1 C5 H5A 109.5 . . ?
Si1 C5 H5B 109.5 . . ?
H5A C5 H5B 109.5 . . ?
Si1 C5 H5C 109.5 . . ?
H5A C5 H5C 109.5 . . ?
H5B C5 H5C 109.5 . . ?
Si2 C8 H8A 109.5 . . ?
Si2 C8 H8B 109.5 . . ?
H8A C8 H8B 109.5 . . ?
Si2 C8 H8C 109.5 . . ?
H8A C8 H8C 109.5 . . ?
H8B C8 H8C 109.5 . . ?
Si1 C4 H4A 109.5 . . ?
Si1 C4 H4B 109.5 . . ?
H4A C4 H4B 109.5 . . ?
Si1 C4 H4C 109.5 . . ?
H4A C4 H4C 109.5 . . ?
H4B C4 H4C 109.5 . . ?
Si1 C3 H3A 109.5 . . ?
Si1 C3 H3B 109.5 . . ?
H3A C3 H3B 109.5 . . ?
Si1 C3 H3C 109.5 . . ?
H3A C3 H3C 109.5 . . ?
H3B C3 H3C 109.5 . . ?

loop_
_geom_bond_atom_site_label_1
_geom_bond_atom_site_label_2
_geom_bond_distance
_geom_bond_site_symmetry_2
_geom_bond_publ_flag
Zr1 N2 2.074(3) . ?
Zr1 N4 2.081(3) . ?
Zr1 N6 2.085(3) . ?
Zr1 N5 2.287(4) . ?
Zr1 N3 2.298(4) . ?
Zr1 N1 2.300(4) . ?
Zr1 Cl1 2.4872(13) . ?
Si2 N4 1.725(3) . ?
Si2 C8 1.855(6) . ?
Si2 C10 1.862(5) . ?
Si2 C9 1.868(5) . ?
Si3 N6 1.720(3) . ?
Si3 C15 1.844(5) . ?
Si3 C14 1.851(5) . ?
Si3 C13 1.877(6) . ?
Si1 N2 1.724(3) . ?
Si1 C5 1.867(7) . ?
Si1 C4 1.870(6) . ?
Si1 C3 1.877(7) . ?
N4 N3 1.443(4) . ?
N6 N5 1.449(5) . ?
N3 C6 1.453(6) . ?
N3 C7 1.485(6) . ?
N2 N1 1.428(5) . ?
N5 C12 1.455(5) . ?
N5 C11 1.504(5) . ?
N1 C2 1.470(5) . ?
N1 C1 1.483(6) . ?
C2 H2A 0.9800 . ?
C2 H2B 0.9800 . ?
C2 H2C 0.9800 . ?
C12 H12A 0.9800 . ?
C12 H12B 0.9800 . ?
C12 H12C 0.9800 . ?
C11 H11A 0.9800 . ?
C11 H11B 0.9800 . ?
C11 H11C 0.9800 . ?
C7 H7A 0.9800 . ?
C7 H7B 0.9800 . ?
C7 H7C 0.9800 . ?
C1 H1A 0.9800 . ?
C1 H1B 0.9800 . ?
C1 H1C 0.9800 . ?
C14 H14A 0.9800 . ?
C14 H14B 0.9800 . ?
C14 H14C 0.9800 . ?
C10 H10A 0.9800 . ?
C10 H10B 0.9800 . ?
C10 H10C 0.9800 . ?
C9 H9A 0.9800 . ?
C9 H9B 0.9800 . ?
C9 H9C 0.9800 . ?
C6 H6A 0.9800 . ?
C6 H6B 0.9800 . ?
C6 H6C 0.9800 . ?
C15 H15A 0.9800 . ?
C15 H15B 0.9800 . ?
C15 H15C 0.9800 . ?
C13 H13A 0.9800 . ?
C13 H13B 0.9800 . ?
C13 H13C 0.9800 . ?
C5 H5A 0.9800 . ?
C5 H5B 0.9800 . ?
C5 H5C 0.9800 . ?
C8 H8A 0.9800 . ?
C8 H8B 0.9800 . ?
C8 H8C 0.9800 . ?
C4 H4A 0.9800 . ?
C4 H4B 0.9800 . ?
C4 H4C 0.9800 . ?
C3 H3A 0.9800 . ?
C3 H3B 0.9800 . ?
C3 H3C 0.9800 . ?

loop_
_geom_torsion_atom_site_label_1
_geom_torsion_atom_site_label_2
_geom_torsion_atom_site_label_3
_geom_torsion_atom_site_label_4
_geom_torsion
_geom_torsion_site_symmetry_1
_geom_torsion_site_symmetry_2
_geom_torsion_site_symmetry_3
_geom_torsion_site_symmetry_4
_geom_torsion_publ_flag
C8 Si2 N4 N3 -49.4(5) . . . . ?
C10 Si2 N4 N3 75.7(4) . . . . ?
C9 Si2 N4 N3 -167.4(3) . . . . ?
C8 Si2 N4 Zr1 174.6(4) . . . . ?
C10 Si2 N4 Zr1 -60.3(4) . . . . ?
C9 Si2 N4 Zr1 56.6(4) . . . . ?
N2 Zr1 N4 N3 116.8(2) . . . . ?
N6 Zr1 N4 N3 -58.7(2) . . . . ?
N5 Zr1 N4 N3 -14.7(3) . . . . ?
N1 Zr1 N4 N3 85.0(2) . . . . ?
Cl1 Zr1 N4 N3 -150.8(2) . . . . ?
N2 Zr1 N4 Si2 -97.5(4) . . . . ?
N6 Zr1 N4 Si2 87.0(4) . . . . ?
N5 Zr1 N4 Si2 131.1(3) . . . . ?
N3 Zr1 N4 Si2 145.8(5) . . . . ?
N1 Zr1 N4 Si2 -129.3(3) . . . . ?
Cl1 Zr1 N4 Si2 -5.0(3) . . . . ?
C15 Si3 N6 N5 76.4(4) . . . . ?
C14 Si3 N6 N5 -164.3(3) . . . . ?
C13 Si3 N6 N5 -45.2(4) . . . . ?
C15 Si3 N6 Zr1 -58.9(4) . . . . ?
C14 Si3 N6 Zr1 60.4(4) . . . . ?
C13 Si3 N6 Zr1 179.5(3) . . . . ?
N2 Zr1 N6 N5 -53.1(2) . . . . ?
N4 Zr1 N6 N5 122.3(2) . . . . ?
N3 Zr1 N6 N5 90.4(2) . . . . ?
N1 Zr1 N6 N5 -6.7(3) . . . . ?
Cl1 Zr1 N6 N5 -143.67(19) . . . . ?
N2 Zr1 N6 Si3 92.3(3) . . . . ?
N4 Zr1 N6 Si3 -92.3(3) . . . . ?
N5 Zr1 N6 Si3 145.4(4) . . . . ?
N3 Zr1 N6 Si3 -124.3(3) . . . . ?
N1 Zr1 N6 Si3 138.7(3) . . . . ?
Cl1 Zr1 N6 Si3 1.7(3) . . . . ?
Si2 N4 N3 C6 83.3(4) . . . . ?
Zr1 N4 N3 C6 -119.8(3) . . . . ?
Si2 N4 N3 C7 -44.0(5) . . . . ?
Zr1 N4 N3 C7 112.9(3) . . . . ?
Si2 N4 N3 Zr1 -156.9(3) . . . . ?
N2 Zr1 N3 N4 -89.9(2) . . . . ?
N6 Zr1 N3 N4 130.5(2) . . . . ?
N5 Zr1 N3 N4 169.0(2) . . . . ?
N1 Zr1 N3 N4 -98.2(2) . . . . ?
Cl1 Zr1 N3 N4 37.0(2) . . . . ?
N2 Zr1 N3 C6 11.9(4) . . . . ?
N4 Zr1 N3 C6 101.7(4) . . . . ?
N6 Zr1 N3 C6 -127.8(4) . . . . ?
N5 Zr1 N3 C6 -89.3(4) . . . . ?
N1 Zr1 N3 C6 3.5(4) . . . . ?
Cl1 Zr1 N3 C6 138.7(3) . . . . ?
N2 Zr1 N3 C7 168.5(3) . . . . ?
N4 Zr1 N3 C7 -101.6(4) . . . . ?
N6 Zr1 N3 C7 28.9(3) . . . . ?
N5 Zr1 N3 C7 67.3(3) . . . . ?
N1 Zr1 N3 C7 160.2(3) . . . . ?
Cl1 Zr1 N3 C7 -64.7(3) . . . . ?
C5 Si1 N2 N1 -158.0(4) . . . . ?
C4 Si1 N2 N1 -40.8(4) . . . . ?
C3 Si1 N2 N1 82.6(5) . . . . ?
C5 Si1 N2 Zr1 61.3(4) . . . . ?
C4 Si1 N2 Zr1 178.6(4) . . . . ?
C3 Si1 N2 Zr1 -58.0(5) . . . . ?
N4 Zr1 N2 N1 -59.0(2) . . . . ?
N6 Zr1 N2 N1 116.3(2) . . . . ?
N5 Zr1 N2 N1 86.4(2) . . . . ?
N3 Zr1 N2 N1 -13.7(3) . . . . ?
Cl1 Zr1 N2 N1 -153.2(2) . . . . ?
N4 Zr1 N2 Si1 90.6(4) . . . . ?
N6 Zr1 N2 Si1 -94.1(4) . . . . ?
N5 Zr1 N2 Si1 -124.1(3) . . . . ?
N3 Zr1 N2 Si1 135.9(3) . . . . ?
N1 Zr1 N2 Si1 149.6(5) . . . . ?
Cl1 Zr1 N2 Si1 -3.7(3) . . . . ?
Si3 N6 N5 C12 83.8(4) . . . . ?
Zr1 N6 N5 C12 -119.5(3) . . . . ?
Si3 N6 N5 C11 -44.8(4) . . . . ?
Zr1 N6 N5 C11 111.9(3) . . . . ?
Si3 N6 N5 Zr1 -156.7(3) . . . . ?
N2 Zr1 N5 N6 137.3(2) . . . . ?
N4 Zr1 N5 N6 -83.6(2) . . . . ?
N3 Zr1 N5 N6 -92.6(2) . . . . ?
N1 Zr1 N5 N6 174.9(2) . . . . ?
Cl1 Zr1 N5 N6 43.3(2) . . . . ?
N2 Zr1 N5 C12 -119.6(4) . . . . ?
N4 Zr1 N5 C12 19.5(4) . . . . ?
N6 Zr1 N5 C12 103.1(4) . . . . ?
N3 Zr1 N5 C12 10.5(4) . . . . ?
N1 Zr1 N5 C12 -82.0(4) . . . . ?
Cl1 Zr1 N5 C12 146.3(3) . . . . ?
N2 Zr1 N5 C11 35.7(3) . . . . ?
N4 Zr1 N5 C11 174.8(3) . . . . ?
N6 Zr1 N5 C11 -101.6(3) . . . . ?
N3 Zr1 N5 C11 165.8(3) . . . . ?
N1 Zr1 N5 C11 73.3(3) . . . . ?
Cl1 Zr1 N5 C11 -58.4(3) . . . . ?
Si1 N2 N1 C2 81.0(4) . . . . ?
Zr1 N2 N1 C2 -120.0(3) . . . . ?
Si1 N2 N1 C1 -46.5(5) . . . . ?
Zr1 N2 N1 C1 112.5(3) . . . . ?
Si1 N2 N1 Zr1 -159.0(3) . . . . ?
N4 Zr1 N1 N2 131.5(2) . . . . ?
N6 Zr1 N1 N2 -92.5(2) . . . . ?
N5 Zr1 N1 N2 -96.6(2) . . . . ?
N3 Zr1 N1 N2 169.4(2) . . . . ?
Cl1 Zr1 N1 N2 32.7(2) . . . . ?
N2 Zr1 N1 C2 100.1(4) . . . . ?
N4 Zr1 N1 C2 -128.4(4) . . . . ?
N6 Zr1 N1 C2 7.6(4) . . . . ?
N5 Zr1 N1 C2 3.4(4) . . . . ?
N3 Zr1 N1 C2 -90.5(4) . . . . ?
Cl1 Zr1 N1 C2 132.7(3) . . . . ?
N2 Zr1 N1 C1 -101.6(4) . . . . ?
N4 Zr1 N1 C1 29.8(4) . . . . ?
N6 Zr1 N1 C1 165.9(3) . . . . ?
N5 Zr1 N1 C1 161.7(4) . . . . ?
N3 Zr1 N1 C1 67.8(4) . . . . ?
Cl1 Zr1 N1 C1 -69.0(4) . . . . ?
